data_1560756
loop_
_publ_author_name
'Thomas-Hargreaves, Lewis R.'
'Giansiracusa, Marcus J.'
'Gregson, Matthew'
'Zanda, Emanuele'
'O'Donnell, Felix'
'Wooles, Ashley J.'
'Chilton, Nicholas F.'
'Liddle, Stephen T.'

_publ_section_title
;
 Correlating axial and equatorial ligand field effects to the
 single-molecule magnet performances of a family of dysprosium
 bis-methanediide complexes
;
_journal_issue 11
_journal_name_full 'Chemical Science'
_journal_page_first 3911
_journal_page_last 3920
_journal_paper_doi 10.1039/D1SC00238D
_journal_volume 12
_journal_year 2021
_chemical_formula_moiety 'C50 H40 Gd P4 S4, C12 H30 Na O6'
_chemical_formula_sum 'C62 H70 Gd Na O6 P4 S4'
_chemical_formula_weight 1343.54
_chemical_properties_physical Air-sensitive,Moisture-sensitive,Oxygen-sensitive
_space_group_crystal_system monoclinic
_space_group_IT_number 14
_space_group_name_Hall '-P 2ybc'
_space_group_name_H-M_alt 'P 1 21/c 1'
_atom_sites_solution_hydrogens geom
_atom_sites_solution_primary dual
_atom_sites_solution_secondary difmap
_audit_creation_date 2018-02-26
_audit_creation_method
;
Olex2 1.2
(compiled 2017.08.10 svn.r3458 for OlexSys, GUI svn.r5381)
;
_audit_update_record
;
2020-12-18 deposited with the CCDC.	2021-03-02 downloaded from the CCDC.
;
_cell_angle_alpha 90
_cell_angle_beta 110.508(3)
_cell_angle_gamma 90
_cell_formula_units_Z 4
_cell_length_a 14.1998(4)
_cell_length_b 30.9404(6)
_cell_length_c 15.6211(5)
_cell_measurement_reflns_used 15465
_cell_measurement_temperature 150(2)
_cell_measurement_theta_max 24.1940
_cell_measurement_theta_min 2.7430
_cell_volume 6428.1(3)
_computing_cell_refinement 'CrysAlisPro 1.171.39.21a (Rigaku OD, 2015)'
_computing_data_collection 'CrysAlisPro 1.171.39.21a (Rigaku OD, 2015)'
_computing_data_reduction 'CrysAlisPro 1.171.39.21a (Rigaku OD, 2015)'
_computing_molecular_graphics 'Olex2 (Dolomanov et al., 2009)'
_computing_publication_material 'Olex2 (Dolomanov et al., 2009)'
_computing_structure_refinement 'ShelXL (Sheldrick, 2015)'
_computing_structure_solution 'ShelXT (Sheldrick, 2015)'
_diffrn_ambient_environment N~2~
_diffrn_ambient_temperature 150(2)
_diffrn_detector 'CCD plate'
_diffrn_detector_area_resol_mean 16.1428
_diffrn_detector_type Eos
_diffrn_measured_fraction_theta_full 0.999
_diffrn_measured_fraction_theta_max 0.999
_diffrn_measurement_details
;
List of Runs (angles in degrees, time in seconds):

  # Type    Start    End  Width  t~exp~   \w     \q     \k     \f   Frames
#--------------------------------------------------------------------------
  1  \w    -20.00  25.00   1.00   17.50    --  -18.62 -99.00   0.00   45
  2  \w    -46.00  54.00   1.00   17.50    --  -18.62  37.00-120.00  100
  3  \w    -96.00 -35.00   1.00   17.50    --  -18.62-178.00  60.00   61
  4  \w    -49.00  42.00   1.00   17.50    --   20.02 -57.00 -30.00   91
  5  \w     -2.00  89.00   1.00   17.50    --   20.02  57.00 -30.00   91
  6  \w    -12.00  91.00   1.00   17.50    --   20.02  77.00-150.00  103
  7  \w     35.00  98.00   1.00   17.50    --   20.02 178.00 -60.00   63
  8  \w    -12.00  91.00   1.00   17.50    --   20.02  77.00  90.00  103
  9  \w    -92.00  55.00   1.00   17.50    --  -18.62   0.00  90.00  147
 10  \w    -93.00  31.00   1.00   17.50    --  -18.62 -19.00-120.00  124
 11  \w    -20.00  64.00   1.00   17.50    --   20.02 -99.00  90.00   84
 12  \w    -20.00  64.00   1.00   17.50    --   20.02 -99.00-180.00   84
 13  \w    -20.00  64.00   1.00   17.50    --   20.02 -99.00 -60.00   84
 14  \w     35.00  98.00   1.00   17.50    --   20.02 178.00-180.00   63
 15  \w    -20.00  20.00   1.00   17.50    --  -18.62 -99.00 -30.00   40
;
_diffrn_measurement_device 'four-circle diffractometer'
_diffrn_measurement_device_type 'SuperNova, Single source at offset/far, Eos'
_diffrn_measurement_method '\w scans'
_diffrn_orient_matrix_type 'CrysAlisPro convention (1999,Acta A55,543-557)'
_diffrn_orient_matrix_UB_11 0.0127613000
_diffrn_orient_matrix_UB_12 -0.0150808000
_diffrn_orient_matrix_UB_13 0.0364710000
_diffrn_orient_matrix_UB_21 -0.0089858000
_diffrn_orient_matrix_UB_22 0.0159621000
_diffrn_orient_matrix_UB_23 0.0288244000
_diffrn_orient_matrix_UB_31 -0.0509978000
_diffrn_orient_matrix_UB_32 -0.0066002000
_diffrn_orient_matrix_UB_33 -0.0136900000
_diffrn_radiation_monochromator mirror
_diffrn_radiation_probe x-ray
_diffrn_radiation_type MoK\a
_diffrn_radiation_wavelength 0.71073
_diffrn_reflns_av_R_equivalents 0.1779
_diffrn_reflns_av_unetI/netI 0.0951
_diffrn_reflns_Laue_measured_fraction_full 0.999
_diffrn_reflns_Laue_measured_fraction_max 0.999
_diffrn_reflns_limit_h_max 18
_diffrn_reflns_limit_h_min -18
_diffrn_reflns_limit_k_max 39
_diffrn_reflns_limit_k_min -39
_diffrn_reflns_limit_l_max 19
_diffrn_reflns_limit_l_min -20
_diffrn_reflns_number 156285
_diffrn_reflns_point_group_measured_fraction_full 0.999
_diffrn_reflns_point_group_measured_fraction_max 0.999
_diffrn_reflns_theta_full 25.242
_diffrn_reflns_theta_max 27.103
_diffrn_reflns_theta_min 2.666
_diffrn_source 'micro-focus sealed X-ray tube'
_diffrn_source_type 'SuperNova (Mo) X-ray Source'
_exptl_absorpt_coefficient_mu 1.315
_exptl_absorpt_correction_T_max 1.000
_exptl_absorpt_correction_T_min 0.718
_exptl_absorpt_correction_type gaussian
_exptl_absorpt_process_details
;
CrysAlisPro 1.171.39.21a (Rigaku Oxford Diffraction, 2015)
Numerical absorption correction based on gaussian integration over
			a multifaceted crystal model
Empirical absorption correction using spherical harmonics,
 implemented in SCALE3 ABSPACK scaling algorithm.
;
_exptl_crystal_colour 'clear colourless'
_exptl_crystal_colour_lustre clear
_exptl_crystal_colour_primary colourless
_exptl_crystal_density_diffrn 1.388
_exptl_crystal_description block
_exptl_crystal_F_000 2756
_exptl_crystal_size_max 0.239
_exptl_crystal_size_mid 0.109
_exptl_crystal_size_min 0.059
_refine_diff_density_max 1.867
_refine_diff_density_min -1.417
_refine_diff_density_rms 0.121
_refine_ls_extinction_method none
_refine_ls_goodness_of_fit_ref 1.023
_refine_ls_hydrogen_treatment constr
_refine_ls_matrix_type full
_refine_ls_number_parameters 709
_refine_ls_number_reflns 14169
_refine_ls_number_restraints 0
_refine_ls_restrained_S_all 1.023
_refine_ls_R_factor_all 0.1113
_refine_ls_R_factor_gt 0.0589
_refine_ls_shift/su_max 0.001
_refine_ls_shift/su_mean 0.000
_refine_ls_structure_factor_coef Fsqd
_refine_ls_weighting_details 'w=1/[\s^2^(Fo^2^)+(0.0633P)^2^+2.4810P] where P=(Fo^2^+2Fc^2^)/3'
_refine_ls_weighting_scheme calc
_refine_ls_wR_factor_gt 0.1265
_refine_ls_wR_factor_ref 0.1520
_reflns_Friedel_coverage 0.000
_reflns_number_gt 9013
_reflns_number_total 14169
_reflns_threshold_expression 'I > 2\s(I)'
_cod_data_source_file d1sc00238d2.cif
_cod_data_source_block 3Gd
_cod_depositor_comments 'Adding full bibliography for 1560749--1560758.cif.'
_cod_database_code 1560756
_manchester_internal_diff_code astl312
_manchester_internal_stl_name GDFO2
_manchester_internal_coll_client FO
_manchester_internal_coll_date 14/02/2018
_manchester_internal_process_date 26/02/2018
_manchester_internal_process_user LTH
_manchester_internal_solution_date 26/02/2018
_manchester_internal_solution_user LTH
_manchester_internal_refinement_date 26/02/2018
_manchester_internal_refinement_user LTH/AW
_manchester_internal_validation_date 26/02/2018
_manchester_internal_validation_user LTH/AW
_manchester_internal_archive_date 12/03/2018
_manchester_internal_archive_user AW
_shelx_shelxl_version_number 2018/1
_chemical_oxdiff_formula 'Gd P4 S4 C60 H60 O6 Na'
_chemical_oxdiff_usercomment FO/STL
_shelx_space_group_comment
;
The symmetry employed for this shelxl refinement is uniquely defined
by the following loop, which should always be used as a source of
symmetry information in preference to the above space-group names.
They are only intended as comments.
;
_shelx_estimated_absorpt_t_max 0.926
_shelx_estimated_absorpt_t_min 0.744
_reflns_odcompleteness_completeness 99.87
_reflns_odcompleteness_iscentric 1
_reflns_odcompleteness_theta 26.32
_olex2_refinement_description
;
1. Fixed Uiso
 At 1.2 times of:
  All C(H) groups, All C(H,H) groups
 At 1.5 times of:
  All C(H,H,H) groups
2.a Secondary CH2 refined with riding coordinates:
 C52(H52A,H52B), C53(H53A,H53B), C56(H56A,H56B), C57(H57A,H57B), C60(H60A,
 H60B), C61(H61A,H61B)
2.b Aromatic/amide H refined with riding coordinates:
 C3(H3), C4(H4), C5(H5), C6(H6), C7(H7), C9(H9), C10(H10), C11(H11), C12(H12),
 C13(H13), C15(H15), C16(H16), C17(H17), C18(H18), C19(H19), C21(H21), C22(H22),
  C23(H23), C24(H24), C25(H25), C28(H28), C29(H29), C30(H30), C31(H31),
 C32(H32), C34(H34), C35(H35), C36(H36), C37(H37), C38(H38), C40(H40), C41(H41),
  C42(H42), C43(H43), C44(H44), C46(H46), C47(H47), C48(H48), C49(H49), C50(H50)
2.c Idealised Me refined as rotating group:
 C51(H51A,H51B,H51C), C54(H54A,H54B,H54C), C55(H55A,H55B,H55C), C58(H58A,H58B,
 H58C), C59(H59A,H59B,H59C), C62(H62A,H62B,H62C)
;
_olex2_submission_special_instructions 'No special instructions were received'
_oxdiff_exptl_absorpt_empirical_details
;
Empirical correction (ABSPACK) includes:
- Absorption correction using spherical harmonics
- Frame scaling
- Detector area scaling
;
_oxdiff_exptl_absorpt_empirical_full_max 1.919
_oxdiff_exptl_absorpt_empirical_full_min 0.599

loop_
_space_group_symop_operation_xyz
'x, y, z'
'-x, y+1/2, -z+1/2'
'-x, -y, -z'
'x, -y-1/2, z-1/2'

loop_
_atom_site_label
_atom_site_type_symbol
_atom_site_fract_x
_atom_site_fract_y
_atom_site_fract_z
_atom_site_U_iso_or_equiv
_atom_site_adp_type
_atom_site_occupancy
_atom_site_site_symmetry_order
_atom_site_calc_flag
_atom_site_refinement_flags_posn
_atom_site_refinement_flags_adp
_atom_site_refinement_flags_occupancy
_atom_site_disorder_assembly
_atom_site_disorder_group
Gd1 Gd 0.52043(2) 0.36746(2) 0.31349(2) 0.03196(10) Uani 1 1 d . . . . .
S1 S 0.57880(10) 0.40274(5) 0.17458(10) 0.0351(3) Uani 1 1 d . . . . .
S2 S 0.61264(11) 0.31334(5) 0.45964(10) 0.0382(4) Uani 1 1 d . . . . .
S3 S 0.46755(11) 0.44437(4) 0.37917(10) 0.0376(3) Uani 1 1 d . . . . .
S4 S 0.42084(11) 0.29984(5) 0.19324(11) 0.0420(4) Uani 1 1 d . . . . .
P1 P 0.71696(10) 0.39424(4) 0.27344(10) 0.0294(3) Uani 1 1 d . . . . .
P2 P 0.73641(10) 0.34497(4) 0.45348(10) 0.0297(3) Uani 1 1 d . . . . .
P3 P 0.32835(11) 0.41924(4) 0.31625(10) 0.0328(3) Uani 1 1 d . . . . .
P4 P 0.30070(11) 0.33181(4) 0.20542(10) 0.0334(3) Uani 1 1 d . . . . .
C1 C 0.7056(4) 0.38264(16) 0.3725(4) 0.0314(13) Uani 1 1 d . . . . .
C2 C 0.7909(4) 0.44306(16) 0.2738(4) 0.0305(12) Uani 1 1 d . . . . .
C3 C 0.7743(4) 0.46720(19) 0.1945(4) 0.0426(15) Uani 1 1 d . . . . .
H3 H 0.721114 0.459611 0.139875 0.051 Uiso 1 1 calc R . . . .
C4 C 0.8358(5) 0.50248(19) 0.1953(5) 0.0527(18) Uani 1 1 d . . . . .
H4 H 0.823896 0.519030 0.141296 0.063 Uiso 1 1 calc R . . . .
C5 C 0.9134(5) 0.51336(19) 0.2737(4) 0.0479(16) Uani 1 1 d . . . . .
H5 H 0.955565 0.537192 0.273788 0.057 Uiso 1 1 calc R . . . .
C6 C 0.9299(4) 0.48975(18) 0.3522(4) 0.0427(15) Uani 1 1 d . . . . .
H6 H 0.983869 0.497296 0.406348 0.051 Uiso 1 1 calc R . . . .
C7 C 0.8683(4) 0.45486(18) 0.3529(4) 0.0383(14) Uani 1 1 d . . . . .
H7 H 0.879431 0.439114 0.407792 0.046 Uiso 1 1 calc R . . . .
C8 C 0.7836(4) 0.35312(16) 0.2319(4) 0.0307(12) Uani 1 1 d . . . . .
C9 C 0.7415(4) 0.31217(17) 0.2156(4) 0.0369(13) Uani 1 1 d . . . . .
H9 H 0.680113 0.306844 0.225279 0.044 Uiso 1 1 calc R . . . .
C10 C 0.7873(4) 0.27886(19) 0.1856(4) 0.0418(15) Uani 1 1 d . . . . .
H10 H 0.756455 0.251184 0.173359 0.050 Uiso 1 1 calc R . . . .
C11 C 0.8774(5) 0.28592(18) 0.1734(4) 0.0427(15) Uani 1 1 d . . . . .
H11 H 0.909651 0.263122 0.153580 0.051 Uiso 1 1 calc R . . . .
C12 C 0.9207(5) 0.3267(2) 0.1903(5) 0.0481(16) Uani 1 1 d . . . . .
H12 H 0.983005 0.331718 0.182186 0.058 Uiso 1 1 calc R . . . .
C13 C 0.8740(4) 0.36016(18) 0.2189(4) 0.0397(14) Uani 1 1 d . . . . .
H13 H 0.904047 0.388010 0.229656 0.048 Uiso 1 1 calc R . . . .
C14 C 0.7948(4) 0.36897(17) 0.5663(4) 0.0315(12) Uani 1 1 d . . . . .
C15 C 0.7883(4) 0.41368(18) 0.5766(4) 0.0423(15) Uani 1 1 d . . . . .
H15 H 0.759650 0.431427 0.524313 0.051 Uiso 1 1 calc R . . . .
C16 C 0.8233(5) 0.4321(2) 0.6626(4) 0.0516(17) Uani 1 1 d . . . . .
H16 H 0.818274 0.462475 0.669039 0.062 Uiso 1 1 calc R . . . .
C17 C 0.8657(5) 0.4067(2) 0.7393(4) 0.0487(16) Uani 1 1 d . . . . .
H17 H 0.888129 0.419357 0.798380 0.058 Uiso 1 1 calc R . . . .
C18 C 0.8752(5) 0.3626(2) 0.7294(4) 0.0497(17) Uani 1 1 d . . . . .
H18 H 0.907075 0.345132 0.781651 0.060 Uiso 1 1 calc R . . . .
C19 C 0.8381(4) 0.34380(19) 0.6432(4) 0.0410(14) Uani 1 1 d . . . . .
H19 H 0.842629 0.313391 0.637057 0.049 Uiso 1 1 calc R . . . .
C20 C 0.8261(4) 0.30375(17) 0.4484(4) 0.0317(13) Uani 1 1 d . . . . .
C21 C 0.8030(5) 0.25996(18) 0.4417(4) 0.0470(16) Uani 1 1 d . . . . .
H21 H 0.740158 0.250317 0.443305 0.056 Uiso 1 1 calc R . . . .
C22 C 0.8728(5) 0.23023(19) 0.4326(5) 0.0531(18) Uani 1 1 d . . . . .
H22 H 0.856823 0.200310 0.427988 0.064 Uiso 1 1 calc R . . . .
C23 C 0.9641(5) 0.24338(19) 0.4302(4) 0.0481(17) Uani 1 1 d . . . . .
H23 H 1.011163 0.222709 0.424742 0.058 Uiso 1 1 calc R . . . .
C24 C 0.9873(5) 0.2872(2) 0.4359(5) 0.0530(18) Uani 1 1 d . . . . .
H24 H 1.049674 0.296904 0.433066 0.064 Uiso 1 1 calc R . . . .
C25 C 0.9181(4) 0.31651(19) 0.4458(4) 0.0458(16) Uani 1 1 d . . . . .
H25 H 0.934465 0.346392 0.450898 0.055 Uiso 1 1 calc R . . . .
C26 C 0.3400(4) 0.36799(17) 0.2875(4) 0.0334(13) Uani 1 1 d . . . . .
C27 C 0.2590(4) 0.45365(16) 0.2195(4) 0.0366(14) Uani 1 1 d . . . . .
C28 C 0.1625(4) 0.46888(18) 0.2049(4) 0.0434(15) Uani 1 1 d . . . . .
H28 H 0.131459 0.463117 0.248615 0.052 Uiso 1 1 calc R . . . .
C29 C 0.1114(5) 0.49237(19) 0.1271(5) 0.0502(17) Uani 1 1 d . . . . .
H29 H 0.045544 0.502630 0.118193 0.060 Uiso 1 1 calc R . . . .
C30 C 0.1544(5) 0.5012(2) 0.0621(5) 0.0523(18) Uani 1 1 d . . . . .
H30 H 0.119072 0.517546 0.009109 0.063 Uiso 1 1 calc R . . . .
C31 C 0.2500(5) 0.4858(2) 0.0760(5) 0.0542(18) Uani 1 1 d . . . . .
H31 H 0.280273 0.491184 0.031607 0.065 Uiso 1 1 calc R . . . .
C32 C 0.3020(5) 0.46249(19) 0.1537(4) 0.0445(15) Uani 1 1 d . . . . .
H32 H 0.367919 0.452398 0.162488 0.053 Uiso 1 1 calc R . . . .
C33 C 0.2580(4) 0.42553(18) 0.3925(4) 0.0381(14) Uani 1 1 d . . . . .
C34 C 0.1812(5) 0.3965(2) 0.3864(5) 0.0557(19) Uani 1 1 d . . . . .
H34 H 0.168152 0.373196 0.344264 0.067 Uiso 1 1 calc R . . . .
C35 C 0.1233(6) 0.4014(2) 0.4413(6) 0.071(2) Uani 1 1 d . . . . .
H35 H 0.070984 0.381429 0.436997 0.085 Uiso 1 1 calc R . . . .
C36 C 0.1422(6) 0.4354(3) 0.5022(5) 0.068(2) Uani 1 1 d . . . . .
H36 H 0.102557 0.438689 0.539776 0.082 Uiso 1 1 calc R . . . .
C37 C 0.2171(5) 0.4644(2) 0.5093(5) 0.060(2) Uani 1 1 d . . . . .
H37 H 0.229547 0.487689 0.551429 0.072 Uiso 1 1 calc R . . . .
C38 C 0.2756(5) 0.45939(19) 0.4537(4) 0.0432(15) Uani 1 1 d . . . . .
H38 H 0.327792 0.479468 0.458226 0.052 Uiso 1 1 calc R . . . .
C39 C 0.2239(4) 0.35207(18) 0.0927(4) 0.0390(14) Uani 1 1 d . . . . .
C40 C 0.2630(6) 0.3556(2) 0.0234(5) 0.0593(19) Uani 1 1 d . . . . .
H40 H 0.329264 0.345607 0.033418 0.071 Uiso 1 1 calc R . . . .
C41 C 0.2063(7) 0.3736(2) -0.0614(5) 0.071(2) Uani 1 1 d . . . . .
H41 H 0.232614 0.374752 -0.109512 0.085 Uiso 1 1 calc R . . . .
C42 C 0.1124(7) 0.3895(2) -0.0737(5) 0.071(2) Uani 1 1 d . . . . .
H42 H 0.074067 0.402428 -0.130366 0.085 Uiso 1 1 calc R . . . .
C43 C 0.0729(6) 0.3869(2) -0.0054(6) 0.070(2) Uani 1 1 d . . . . .
H43 H 0.007334 0.397658 -0.015309 0.084 Uiso 1 1 calc R . . . .
C44 C 0.1285(5) 0.3685(2) 0.0785(5) 0.0569(19) Uani 1 1 d . . . . .
H44 H 0.101233 0.367176 0.125975 0.068 Uiso 1 1 calc R . . . .
C45 C 0.2214(4) 0.29063(16) 0.2295(4) 0.0346(13) Uani 1 1 d . . . . .
C46 C 0.1571(4) 0.26435(18) 0.1629(5) 0.0437(15) Uani 1 1 d . . . . .
H46 H 0.149750 0.268821 0.100682 0.052 Uiso 1 1 calc R . . . .
C47 C 0.1031(4) 0.23163(19) 0.1851(5) 0.0488(17) Uani 1 1 d . . . . .
H47 H 0.058470 0.214163 0.138352 0.059 Uiso 1 1 calc R . . . .
C48 C 0.1141(5) 0.2245(2) 0.2747(5) 0.0518(18) Uani 1 1 d . . . . .
H48 H 0.078250 0.201625 0.289881 0.062 Uiso 1 1 calc R . . . .
C49 C 0.1761(5) 0.25006(18) 0.3422(5) 0.0473(16) Uani 1 1 d . . . . .
H49 H 0.182391 0.245100 0.404005 0.057 Uiso 1 1 calc R . . . .
C50 C 0.2305(4) 0.28339(18) 0.3211(4) 0.0389(14) Uani 1 1 d . . . . .
H50 H 0.273400 0.301153 0.368265 0.047 Uiso 1 1 calc R . . . .
Na1 Na 0.49274(17) 0.13176(7) 0.29466(15) 0.0394(5) Uani 1 1 d . . . . .
O1 O 0.3317(3) 0.13961(13) 0.1749(3) 0.0494(11) Uani 1 1 d . . . . .
O2 O 0.5027(3) 0.18614(14) 0.1982(3) 0.0522(12) Uani 1 1 d . . . . .
O3 O 0.4837(3) 0.17387(12) 0.4169(3) 0.0408(10) Uani 1 1 d . . . . .
O4 O 0.6592(3) 0.14058(14) 0.4016(3) 0.0497(11) Uani 1 1 d . . . . .
O5 O 0.5318(4) 0.07133(15) 0.2226(3) 0.0621(13) Uani 1 1 d . . . . .
O6 O 0.4380(3) 0.06953(13) 0.3526(3) 0.0486(11) Uani 1 1 d . . . . .
C51 C 0.2446(5) 0.1306(2) 0.1956(5) 0.0536(18) Uani 1 1 d . . . . .
H51A H 0.247883 0.100879 0.218202 0.080 Uiso 1 1 calc GR . . . .
H51B H 0.184981 0.133921 0.140341 0.080 Uiso 1 1 calc GR . . . .
H51C H 0.240498 0.150705 0.242615 0.080 Uiso 1 1 calc GR . . . .
C52 C 0.3264(5) 0.1798(2) 0.1278(5) 0.060(2) Uani 1 1 d . . . . .
H52A H 0.313910 0.203694 0.164567 0.072 Uiso 1 1 calc R . . . .
H52B H 0.270173 0.178943 0.068394 0.072 Uiso 1 1 calc R . . . .
C53 C 0.4235(5) 0.1871(2) 0.1127(5) 0.0551(18) Uani 1 1 d . . . . .
H53A H 0.433778 0.164284 0.072335 0.066 Uiso 1 1 calc R . . . .
H53B H 0.422166 0.215434 0.082822 0.066 Uiso 1 1 calc R . . . .
C54 C 0.5928(5) 0.2047(2) 0.1952(5) 0.063(2) Uani 1 1 d . . . . .
H54A H 0.645244 0.202757 0.255841 0.094 Uiso 1 1 calc GR . . . .
H54B H 0.580991 0.235054 0.176980 0.094 Uiso 1 1 calc GR . . . .
H54C H 0.614392 0.188964 0.150837 0.094 Uiso 1 1 calc GR . . . .
C55 C 0.4132(5) 0.2085(2) 0.3993(5) 0.0562(18) Uani 1 1 d . . . . .
H55A H 0.432119 0.231151 0.364508 0.084 Uiso 1 1 calc GR . . . .
H55B H 0.413132 0.220502 0.457401 0.084 Uiso 1 1 calc GR . . . .
H55C H 0.345830 0.197767 0.363967 0.084 Uiso 1 1 calc GR . . . .
C56 C 0.5802(5) 0.1876(2) 0.4751(5) 0.0569(19) Uani 1 1 d . . . . .
H56A H 0.577470 0.196228 0.535255 0.068 Uiso 1 1 calc R . . . .
H56B H 0.601961 0.212892 0.448052 0.068 Uiso 1 1 calc R . . . .
C57 C 0.6528(5) 0.1517(2) 0.4872(4) 0.0496(16) Uani 1 1 d . . . . .
H57A H 0.719736 0.160672 0.529701 0.059 Uiso 1 1 calc R . . . .
H57B H 0.630558 0.126333 0.513697 0.059 Uiso 1 1 calc R . . . .
C58 C 0.7279(6) 0.1063(3) 0.4090(6) 0.084(3) Uani 1 1 d . . . . .
H58A H 0.706798 0.080821 0.435049 0.126 Uiso 1 1 calc GR . . . .
H58B H 0.795280 0.115101 0.448733 0.126 Uiso 1 1 calc GR . . . .
H58C H 0.728993 0.099133 0.348188 0.126 Uiso 1 1 calc GR . . . .
C59 C 0.5440(7) 0.0761(3) 0.1360(6) 0.092(3) Uani 1 1 d . . . . .
H59A H 0.480619 0.085958 0.090504 0.137 Uiso 1 1 calc GR . . . .
H59B H 0.562756 0.048160 0.116931 0.137 Uiso 1 1 calc GR . . . .
H59C H 0.596918 0.097290 0.141221 0.137 Uiso 1 1 calc GR . . . .
C60 C 0.4562(5) 0.0403(2) 0.2195(6) 0.068(2) Uani 1 1 d . . . . .
H60A H 0.467093 0.013430 0.189798 0.081 Uiso 1 1 calc R . . . .
H60B H 0.388898 0.051827 0.183489 0.081 Uiso 1 1 calc R . . . .
C61 C 0.4619(6) 0.0310(2) 0.3142(5) 0.067(2) Uani 1 1 d . . . . .
H61A H 0.413827 0.007772 0.313969 0.080 Uiso 1 1 calc R . . . .
H61B H 0.530458 0.021140 0.351173 0.080 Uiso 1 1 calc R . . . .
C62 C 0.4419(6) 0.0634(3) 0.4439(5) 0.078(2) Uani 1 1 d . . . . .
H62A H 0.507137 0.050970 0.480439 0.116 Uiso 1 1 calc GR . . . .
H62B H 0.388050 0.043619 0.444301 0.116 Uiso 1 1 calc GR . . . .
H62C H 0.433172 0.091223 0.470046 0.116 Uiso 1 1 calc GR . . . .

loop_
_atom_site_aniso_label
_atom_site_aniso_U_11
_atom_site_aniso_U_22
_atom_site_aniso_U_33
_atom_site_aniso_U_23
_atom_site_aniso_U_13
_atom_site_aniso_U_12
Gd1 0.03337(17) 0.02493(15) 0.03715(17) -0.00101(12) 0.01182(12) 0.00103(12)
S1 0.0379(8) 0.0326(8) 0.0316(8) 0.0030(6) 0.0080(6) 0.0052(6)
S2 0.0400(8) 0.0302(8) 0.0440(9) 0.0070(7) 0.0143(7) -0.0041(6)
S3 0.0443(9) 0.0251(7) 0.0414(9) -0.0043(6) 0.0125(7) -0.0035(6)
S4 0.0413(9) 0.0308(8) 0.0533(10) -0.0117(7) 0.0156(7) 0.0022(6)
P1 0.0353(8) 0.0213(7) 0.0310(8) 0.0010(6) 0.0111(6) 0.0013(6)
P2 0.0343(8) 0.0220(7) 0.0322(8) 0.0029(6) 0.0109(6) -0.0016(6)
P3 0.0381(8) 0.0221(7) 0.0396(9) -0.0006(6) 0.0155(7) 0.0027(6)
P4 0.0333(8) 0.0239(7) 0.0413(9) -0.0034(6) 0.0109(7) -0.0003(6)
C1 0.031(3) 0.023(3) 0.038(3) -0.001(2) 0.008(3) 0.004(2)
C2 0.039(3) 0.023(3) 0.033(3) 0.007(2) 0.018(3) 0.005(2)
C3 0.048(4) 0.040(4) 0.031(3) 0.008(3) 0.003(3) -0.008(3)
C4 0.071(5) 0.035(4) 0.056(4) 0.019(3) 0.027(4) -0.005(3)
C5 0.060(4) 0.030(3) 0.056(4) 0.006(3) 0.024(4) -0.012(3)
C6 0.052(4) 0.030(3) 0.045(4) -0.002(3) 0.015(3) -0.010(3)
C7 0.050(4) 0.032(3) 0.029(3) 0.005(2) 0.009(3) -0.003(3)
C8 0.039(3) 0.021(3) 0.032(3) 0.000(2) 0.012(3) -0.002(2)
C9 0.042(3) 0.025(3) 0.045(4) 0.003(3) 0.018(3) 0.001(2)
C10 0.049(4) 0.029(3) 0.051(4) 0.002(3) 0.021(3) 0.006(3)
C11 0.056(4) 0.027(3) 0.045(4) 0.001(3) 0.017(3) 0.013(3)
C12 0.042(4) 0.041(4) 0.070(5) -0.006(3) 0.032(3) 0.002(3)
C13 0.040(4) 0.032(3) 0.053(4) -0.007(3) 0.024(3) -0.005(2)
C14 0.033(3) 0.026(3) 0.036(3) 0.002(2) 0.013(2) -0.001(2)
C15 0.058(4) 0.030(3) 0.032(3) 0.003(3) 0.007(3) 0.003(3)
C16 0.071(5) 0.027(3) 0.051(4) -0.005(3) 0.015(4) 0.003(3)
C17 0.061(4) 0.045(4) 0.034(4) -0.010(3) 0.009(3) -0.001(3)
C18 0.058(4) 0.047(4) 0.038(4) 0.003(3) 0.008(3) 0.004(3)
C19 0.048(4) 0.033(3) 0.039(4) 0.001(3) 0.010(3) 0.002(3)
C20 0.042(3) 0.024(3) 0.026(3) 0.006(2) 0.008(2) 0.002(2)
C21 0.058(4) 0.026(3) 0.069(5) 0.005(3) 0.037(4) 0.001(3)
C22 0.070(5) 0.020(3) 0.076(5) 0.000(3) 0.034(4) 0.004(3)
C23 0.065(5) 0.034(4) 0.051(4) 0.001(3) 0.027(3) 0.015(3)
C24 0.050(4) 0.032(4) 0.079(5) 0.001(3) 0.026(4) 0.007(3)
C25 0.042(4) 0.029(3) 0.061(4) 0.001(3) 0.011(3) 0.002(3)
C26 0.030(3) 0.027(3) 0.040(3) -0.002(3) 0.009(2) 0.002(2)
C27 0.038(3) 0.016(3) 0.051(4) 0.000(2) 0.009(3) 0.003(2)
C28 0.049(4) 0.027(3) 0.052(4) -0.008(3) 0.016(3) 0.001(3)
C29 0.049(4) 0.029(3) 0.064(5) -0.005(3) 0.008(3) 0.008(3)
C30 0.062(5) 0.035(4) 0.046(4) 0.001(3) 0.000(3) 0.004(3)
C31 0.070(5) 0.037(4) 0.053(4) 0.003(3) 0.018(4) -0.004(3)
C32 0.048(4) 0.038(4) 0.047(4) 0.007(3) 0.017(3) -0.002(3)
C33 0.040(3) 0.029(3) 0.045(4) 0.001(3) 0.015(3) 0.015(3)
C34 0.061(4) 0.031(3) 0.092(6) 0.004(3) 0.048(4) 0.008(3)
C35 0.083(6) 0.039(4) 0.120(7) 0.018(4) 0.072(5) 0.011(4)
C36 0.085(6) 0.061(5) 0.077(6) 0.025(4) 0.050(5) 0.035(4)
C37 0.075(5) 0.061(5) 0.049(4) 0.015(4) 0.030(4) 0.041(4)
C38 0.052(4) 0.041(4) 0.038(4) -0.002(3) 0.017(3) 0.012(3)
C39 0.042(4) 0.032(3) 0.040(4) -0.005(3) 0.010(3) -0.004(3)
C40 0.082(5) 0.045(4) 0.048(4) -0.002(3) 0.019(4) 0.011(4)
C41 0.104(7) 0.065(5) 0.042(4) -0.004(4) 0.025(4) 0.007(5)
C42 0.092(7) 0.050(5) 0.049(5) 0.008(4) -0.003(4) -0.009(4)
C43 0.055(5) 0.045(4) 0.084(6) 0.020(4) -0.009(4) -0.004(3)
C44 0.055(4) 0.044(4) 0.059(5) 0.016(3) 0.004(3) -0.006(3)
C45 0.037(3) 0.020(3) 0.042(4) -0.005(2) 0.008(3) 0.007(2)
C46 0.043(4) 0.029(3) 0.060(4) -0.004(3) 0.019(3) 0.001(3)
C47 0.044(4) 0.029(3) 0.072(5) -0.009(3) 0.020(3) -0.008(3)
C48 0.051(4) 0.028(3) 0.084(6) -0.001(3) 0.034(4) -0.001(3)
C49 0.056(4) 0.031(3) 0.067(5) 0.010(3) 0.035(4) 0.005(3)
C50 0.037(3) 0.025(3) 0.056(4) -0.001(3) 0.019(3) 0.004(2)
Na1 0.0498(14) 0.0297(12) 0.0377(13) -0.0040(10) 0.0138(11) 0.0032(10)
O1 0.052(3) 0.036(3) 0.056(3) -0.001(2) 0.013(2) 0.0015(19)
O2 0.063(3) 0.047(3) 0.046(3) 0.009(2) 0.019(2) -0.007(2)
O3 0.043(2) 0.030(2) 0.046(2) -0.0062(18) 0.012(2) 0.0019(18)
O4 0.050(3) 0.055(3) 0.046(3) -0.003(2) 0.018(2) 0.009(2)
O5 0.072(3) 0.051(3) 0.070(3) -0.017(3) 0.033(3) 0.005(3)
O6 0.059(3) 0.034(2) 0.048(3) -0.003(2) 0.012(2) -0.002(2)
C51 0.045(4) 0.057(4) 0.056(4) -0.009(3) 0.015(3) 0.003(3)
C52 0.074(5) 0.044(4) 0.053(4) -0.002(3) 0.010(4) 0.009(4)
C53 0.079(5) 0.037(4) 0.049(4) 0.003(3) 0.022(4) 0.000(3)
C54 0.070(5) 0.059(5) 0.071(5) 0.006(4) 0.039(4) -0.009(4)
C55 0.057(4) 0.041(4) 0.070(5) -0.011(3) 0.020(4) 0.007(3)
C56 0.058(4) 0.052(4) 0.060(5) -0.026(4) 0.020(4) -0.003(3)
C57 0.052(4) 0.050(4) 0.041(4) -0.004(3) 0.010(3) 0.005(3)
C58 0.070(6) 0.092(7) 0.096(7) -0.017(5) 0.035(5) 0.031(5)
C59 0.150(9) 0.060(5) 0.095(7) -0.010(5) 0.082(7) 0.015(5)
C60 0.064(5) 0.049(4) 0.090(6) -0.035(4) 0.028(4) 0.006(4)
C61 0.091(6) 0.025(4) 0.086(6) -0.009(4) 0.032(5) 0.004(3)
C62 0.097(6) 0.077(6) 0.058(5) 0.007(4) 0.026(5) -0.026(5)

loop_
_atom_type_symbol
_atom_type_description
_atom_type_scat_dispersion_real
_atom_type_scat_dispersion_imag
_atom_type_scat_source
C C 0.0033 0.0016 'International Tables Vol C Tables 4.2.6.8 and 6.1.1.4'
H H 0.0000 0.0000 'International Tables Vol C Tables 4.2.6.8 and 6.1.1.4'
Gd Gd -0.1653 3.9035 'International Tables Vol C Tables 4.2.6.8 and 6.1.1.4'
Na Na 0.0362 0.0249 'International Tables Vol C Tables 4.2.6.8 and 6.1.1.4'
O O 0.0106 0.0060 'International Tables Vol C Tables 4.2.6.8 and 6.1.1.4'
P P 0.1023 0.0942 'International Tables Vol C Tables 4.2.6.8 and 6.1.1.4'
S S 0.1246 0.1234 'International Tables Vol C Tables 4.2.6.8 and 6.1.1.4'

loop_
_exptl_crystal_face_index_h
_exptl_crystal_face_index_k
_exptl_crystal_face_index_l
_exptl_crystal_face_perp_dist
-5 -33 -10 0.0742
5 33 10 0.0742
-20 1 6 0.0800
11 -30 -14 0.0421
-12 29 14 0.0540
3 -42 3 0.0547
-3 42 -3 0.0547
-7 2 22 0.0297
7 -2 -22 0.0297
9 -39 1 0.0537

loop_
_geom_angle_atom_site_label_1
_geom_angle_atom_site_label_2
_geom_angle_atom_site_label_3
_geom_angle
_geom_angle_site_symmetry_1
_geom_angle_site_symmetry_3
_geom_angle_publ_flag
S1 Gd1 S4 89.34(5) . . ?
S2 Gd1 S1 133.87(4) . . ?
S2 Gd1 S3 108.84(5) . . ?
S2 Gd1 S4 94.72(5) . . ?
S3 Gd1 S1 98.22(4) . . ?
S3 Gd1 S4 137.31(4) . . ?
C1 Gd1 S1 69.80(13) . . ?
C1 Gd1 S2 71.19(13) . . ?
C1 Gd1 S3 95.03(12) . . ?
C1 Gd1 S4 126.65(12) . . ?
C26 Gd1 S1 116.43(13) . . ?
C26 Gd1 S2 107.84(13) . . ?
C26 Gd1 S3 69.84(12) . . ?
C26 Gd1 S4 69.22(13) . . ?
C26 Gd1 C1 163.95(17) . . ?
P1 S1 Gd1 80.26(6) . . ?
P2 S2 Gd1 80.64(6) . . ?
P3 S3 Gd1 80.64(6) . . ?
P4 S4 Gd1 79.61(6) . . ?
C1 P1 S1 110.7(2) . . ?
C1 P1 C2 114.8(3) . . ?
C1 P1 C8 114.4(3) . . ?
C2 P1 S1 107.01(18) . . ?
C8 P1 S1 107.43(18) . . ?
C8 P1 C2 101.9(2) . . ?
C1 P2 S2 111.7(2) . . ?
C1 P2 C14 111.1(3) . . ?
C1 P2 C20 117.3(3) . . ?
C14 P2 S2 104.91(19) . . ?
C14 P2 C20 103.8(2) . . ?
C20 P2 S2 107.02(19) . . ?
C26 P3 S3 108.8(2) . . ?
C26 P3 C27 113.9(3) . . ?
C26 P3 C33 114.0(3) . . ?
C27 P3 S3 109.18(19) . . ?
C33 P3 S3 108.0(2) . . ?
C33 P3 C27 102.7(3) . . ?
C26 P4 S4 109.6(2) . . ?
C26 P4 C39 116.3(3) . . ?
C26 P4 C45 112.3(3) . . ?
C39 P4 S4 108.3(2) . . ?
C45 P4 S4 106.12(18) . . ?
C45 P4 C39 103.6(3) . . ?
P1 C1 Gd1 97.5(2) . . ?
P1 C1 P2 141.3(3) . . ?
P2 C1 Gd1 96.3(2) . . ?
C3 C2 P1 121.3(4) . . ?
C7 C2 P1 119.6(4) . . ?
C7 C2 C3 119.1(5) . . ?
C2 C3 H3 120.0 . . ?
C2 C3 C4 120.1(6) . . ?
C4 C3 H3 120.0 . . ?
C3 C4 H4 119.9 . . ?
C5 C4 C3 120.3(6) . . ?
C5 C4 H4 119.9 . . ?
C4 C5 H5 120.0 . . ?
C4 C5 C6 119.9(6) . . ?
C6 C5 H5 120.0 . . ?
C5 C6 H6 119.8 . . ?
C5 C6 C7 120.5(6) . . ?
C7 C6 H6 119.8 . . ?
C2 C7 C6 120.2(5) . . ?
C2 C7 H7 119.9 . . ?
C6 C7 H7 119.9 . . ?
C9 C8 P1 117.2(4) . . ?
C13 C8 P1 124.2(4) . . ?
C13 C8 C9 118.6(5) . . ?
C8 C9 H9 119.4 . . ?
C10 C9 C8 121.3(5) . . ?
C10 C9 H9 119.4 . . ?
C9 C10 H10 120.1 . . ?
C11 C10 C9 119.9(6) . . ?
C11 C10 H10 120.1 . . ?
C10 C11 H11 120.3 . . ?
C10 C11 C12 119.3(5) . . ?
C12 C11 H11 120.3 . . ?
C11 C12 H12 119.6 . . ?
C13 C12 C11 120.7(6) . . ?
C13 C12 H12 119.6 . . ?
C8 C13 C12 120.2(5) . . ?
C8 C13 H13 119.9 . . ?
C12 C13 H13 119.9 . . ?
C15 C14 P2 119.3(4) . . ?
C19 C14 P2 121.6(4) . . ?
C19 C14 C15 118.9(5) . . ?
C14 C15 H15 119.8 . . ?
C16 C15 C14 120.3(5) . . ?
C16 C15 H15 119.8 . . ?
C15 C16 H16 119.8 . . ?
C15 C16 C17 120.4(6) . . ?
C17 C16 H16 119.8 . . ?
C16 C17 H17 120.2 . . ?
C16 C17 C18 119.7(6) . . ?
C18 C17 H17 120.2 . . ?
C17 C18 H18 120.0 . . ?
C17 C18 C19 120.0(6) . . ?
C19 C18 H18 120.0 . . ?
C14 C19 C18 120.6(6) . . ?
C14 C19 H19 119.7 . . ?
C18 C19 H19 119.7 . . ?
C21 C20 P2 122.4(4) . . ?
C25 C20 P2 119.0(4) . . ?
C25 C20 C21 118.6(5) . . ?
C20 C21 H21 120.2 . . ?
C20 C21 C22 119.5(6) . . ?
C22 C21 H21 120.2 . . ?
C21 C22 H22 119.4 . . ?
C23 C22 C21 121.3(6) . . ?
C23 C22 H22 119.4 . . ?
C22 C23 H23 120.2 . . ?
C22 C23 C24 119.5(6) . . ?
C24 C23 H23 120.2 . . ?
C23 C24 H24 120.6 . . ?
C25 C24 C23 118.9(6) . . ?
C25 C24 H24 120.6 . . ?
C20 C25 C24 122.2(6) . . ?
C20 C25 H25 118.9 . . ?
C24 C25 H25 118.9 . . ?
P3 C26 Gd1 99.1(2) . . ?
P4 C26 Gd1 100.1(2) . . ?
P4 C26 P3 144.7(4) . . ?
C28 C27 P3 123.1(5) . . ?
C28 C27 C32 118.3(6) . . ?
C32 C27 P3 118.4(4) . . ?
C27 C28 H28 119.8 . . ?
C29 C28 C27 120.4(6) . . ?
C29 C28 H28 119.8 . . ?
C28 C29 H29 119.4 . . ?
C28 C29 C30 121.2(6) . . ?
C30 C29 H29 119.4 . . ?
C29 C30 H30 120.7 . . ?
C31 C30 C29 118.6(6) . . ?
C31 C30 H30 120.7 . . ?
C30 C31 H31 119.6 . . ?
C32 C31 C30 120.7(7) . . ?
C32 C31 H31 119.6 . . ?
C27 C32 H32 119.6 . . ?
C31 C32 C27 120.8(6) . . ?
C31 C32 H32 119.6 . . ?
C34 C33 P3 119.0(5) . . ?
C38 C33 P3 121.8(5) . . ?
C38 C33 C34 119.1(6) . . ?
C33 C34 H34 119.8 . . ?
C35 C34 C33 120.5(7) . . ?
C35 C34 H34 119.8 . . ?
C34 C35 H35 120.2 . . ?
C36 C35 C34 119.6(7) . . ?
C36 C35 H35 120.2 . . ?
C35 C36 H36 119.5 . . ?
C37 C36 C35 120.9(7) . . ?
C37 C36 H36 119.5 . . ?
C36 C37 H37 120.3 . . ?
C36 C37 C38 119.3(7) . . ?
C38 C37 H37 120.3 . . ?
C33 C38 C37 120.5(6) . . ?
C33 C38 H38 119.7 . . ?
C37 C38 H38 119.7 . . ?
C40 C39 P4 120.9(5) . . ?
C40 C39 C44 118.8(6) . . ?
C44 C39 P4 119.9(5) . . ?
C39 C40 H40 119.5 . . ?
C39 C40 C41 121.1(7) . . ?
C41 C40 H40 119.5 . . ?
C40 C41 H41 120.5 . . ?
C42 C41 C40 118.9(8) . . ?
C42 C41 H41 120.5 . . ?
C41 C42 H42 119.6 . . ?
C43 C42 C41 120.8(7) . . ?
C43 C42 H42 119.6 . . ?
C42 C43 H43 119.8 . . ?
C42 C43 C44 120.4(8) . . ?
C44 C43 H43 119.8 . . ?
C39 C44 C43 119.9(7) . . ?
C39 C44 H44 120.0 . . ?
C43 C44 H44 120.0 . . ?
C46 C45 P4 123.2(5) . . ?
C46 C45 C50 118.2(6) . . ?
C50 C45 P4 118.5(4) . . ?
C45 C46 H46 119.4 . . ?
C45 C46 C47 121.2(6) . . ?
C47 C46 H46 119.4 . . ?
C46 C47 H47 120.1 . . ?
C48 C47 C46 119.9(6) . . ?
C48 C47 H47 120.1 . . ?
C47 C48 H48 119.7 . . ?
C49 C48 C47 120.6(6) . . ?
C49 C48 H48 119.7 . . ?
C48 C49 H49 119.8 . . ?
C48 C49 C50 120.3(6) . . ?
C50 C49 H49 119.8 . . ?
C45 C50 H50 120.1 . . ?
C49 C50 C45 119.8(6) . . ?
C49 C50 H50 120.1 . . ?
O2 Na1 O1 71.08(16) . . ?
O2 Na1 O3 99.22(17) . . ?
O2 Na1 O4 95.86(17) . . ?
O2 Na1 O5 100.98(19) . . ?
O2 Na1 O6 161.68(18) . . ?
O3 Na1 O1 105.55(16) . . ?
O3 Na1 O4 71.98(15) . . ?
O3 Na1 O6 91.21(16) . . ?
O4 Na1 O1 166.37(18) . . ?
O5 Na1 O1 91.56(17) . . ?
O5 Na1 O3 156.91(18) . . ?
O5 Na1 O4 94.84(17) . . ?
O5 Na1 O6 72.56(17) . . ?
O6 Na1 O1 91.69(16) . . ?
O6 Na1 O4 101.70(16) . . ?
C51 O1 Na1 118.2(4) . . ?
C51 O1 C52 113.3(5) . . ?
C52 O1 Na1 110.6(4) . . ?
C53 O2 Na1 115.1(4) . . ?
C53 O2 C54 112.8(5) . . ?
C54 O2 Na1 125.6(4) . . ?
C55 O3 Na1 119.6(4) . . ?
C56 O3 Na1 111.7(3) . . ?
C56 O3 C55 110.7(4) . . ?
C57 O4 Na1 108.3(3) . . ?
C57 O4 C58 112.1(5) . . ?
C58 O4 Na1 117.1(4) . . ?
C59 O5 Na1 119.9(4) . . ?
C60 O5 Na1 104.5(4) . . ?
C60 O5 C59 112.0(6) . . ?
C61 O6 Na1 111.0(4) . . ?
C62 O6 Na1 126.1(4) . . ?
C62 O6 C61 112.2(5) . . ?
O1 C51 H51A 109.5 . . ?
O1 C51 H51B 109.5 . . ?
O1 C51 H51C 109.5 . . ?
H51A C51 H51B 109.5 . . ?
H51A C51 H51C 109.5 . . ?
H51B C51 H51C 109.5 . . ?
O1 C52 H52A 109.9 . . ?
O1 C52 H52B 109.9 . . ?
O1 C52 C53 109.1(5) . . ?
H52A C52 H52B 108.3 . . ?
C53 C52 H52A 109.9 . . ?
C53 C52 H52B 109.9 . . ?
O2 C53 C52 108.6(5) . . ?
O2 C53 H53A 110.0 . . ?
O2 C53 H53B 110.0 . . ?
C52 C53 H53A 110.0 . . ?
C52 C53 H53B 110.0 . . ?
H53A C53 H53B 108.4 . . ?
O2 C54 H54A 109.5 . . ?
O2 C54 H54B 109.5 . . ?
O2 C54 H54C 109.5 . . ?
H54A C54 H54B 109.5 . . ?
H54A C54 H54C 109.5 . . ?
H54B C54 H54C 109.5 . . ?
O3 C55 H55A 109.5 . . ?
O3 C55 H55B 109.5 . . ?
O3 C55 H55C 109.5 . . ?
H55A C55 H55B 109.5 . . ?
H55A C55 H55C 109.5 . . ?
H55B C55 H55C 109.5 . . ?
O3 C56 H56A 109.8 . . ?
O3 C56 H56B 109.8 . . ?
O3 C56 C57 109.3(5) . . ?
H56A C56 H56B 108.3 . . ?
C57 C56 H56A 109.8 . . ?
C57 C56 H56B 109.8 . . ?
O4 C57 C56 109.6(5) . . ?
O4 C57 H57A 109.8 . . ?
O4 C57 H57B 109.8 . . ?
C56 C57 H57A 109.8 . . ?
C56 C57 H57B 109.8 . . ?
H57A C57 H57B 108.2 . . ?
O4 C58 H58A 109.5 . . ?
O4 C58 H58B 109.5 . . ?
O4 C58 H58C 109.5 . . ?
H58A C58 H58B 109.5 . . ?
H58A C58 H58C 109.5 . . ?
H58B C58 H58C 109.5 . . ?
O5 C59 H59A 109.5 . . ?
O5 C59 H59B 109.5 . . ?
O5 C59 H59C 109.5 . . ?
H59A C59 H59B 109.5 . . ?
H59A C59 H59C 109.5 . . ?
H59B C59 H59C 109.5 . . ?
O5 C60 H60A 110.0 . . ?
O5 C60 H60B 110.0 . . ?
O5 C60 C61 108.6(6) . . ?
H60A C60 H60B 108.4 . . ?
C61 C60 H60A 110.0 . . ?
C61 C60 H60B 110.0 . . ?
O6 C61 C60 108.6(5) . . ?
O6 C61 H61A 110.0 . . ?
O6 C61 H61B 110.0 . . ?
C60 C61 H61A 110.0 . . ?
C60 C61 H61B 110.0 . . ?
H61A C61 H61B 108.3 . . ?
O6 C62 H62A 109.5 . . ?
O6 C62 H62B 109.5 . . ?
O6 C62 H62C 109.5 . . ?
H62A C62 H62B 109.5 . . ?
H62A C62 H62C 109.5 . . ?
H62B C62 H62C 109.5 . . ?

loop_
_geom_bond_atom_site_label_1
_geom_bond_atom_site_label_2
_geom_bond_distance
_geom_bond_site_symmetry_2
_geom_bond_publ_flag
Gd1 S1 2.8013(15) . ?
Gd1 S2 2.7632(15) . ?
Gd1 S3 2.7962(14) . ?
Gd1 S4 2.8363(15) . ?
Gd1 C1 2.507(5) . ?
Gd1 C26 2.449(5) . ?
S1 P1 2.0445(19) . ?
S2 P2 2.043(2) . ?
S3 P3 2.029(2) . ?
S4 P4 2.038(2) . ?
P1 C1 1.650(6) . ?
P1 C2 1.838(5) . ?
P1 C8 1.834(5) . ?
P2 C1 1.663(5) . ?
P2 C14 1.822(6) . ?
P2 C20 1.824(6) . ?
P3 C26 1.672(5) . ?
P3 C27 1.829(6) . ?
P3 C33 1.814(6) . ?
P4 C26 1.646(5) . ?
P4 C39 1.826(6) . ?
P4 C45 1.825(6) . ?
C2 C3 1.394(7) . ?
C2 C7 1.384(7) . ?
C3 H3 0.9500 . ?
C3 C4 1.395(8) . ?
C4 H4 0.9500 . ?
C4 C5 1.372(8) . ?
C5 H5 0.9500 . ?
C5 C6 1.375(8) . ?
C6 H6 0.9500 . ?
C6 C7 1.392(7) . ?
C7 H7 0.9500 . ?
C8 C9 1.386(7) . ?
C8 C13 1.385(7) . ?
C9 H9 0.9500 . ?
C9 C10 1.385(7) . ?
C10 H10 0.9500 . ?
C10 C11 1.375(8) . ?
C11 H11 0.9500 . ?
C11 C12 1.388(8) . ?
C12 H12 0.9500 . ?
C12 C13 1.385(7) . ?
C13 H13 0.9500 . ?
C14 C15 1.399(7) . ?
C14 C19 1.383(7) . ?
C15 H15 0.9500 . ?
C15 C16 1.381(8) . ?
C16 H16 0.9500 . ?
C16 C17 1.383(8) . ?
C17 H17 0.9500 . ?
C17 C18 1.385(8) . ?
C18 H18 0.9500 . ?
C18 C19 1.390(8) . ?
C19 H19 0.9500 . ?
C20 C21 1.389(7) . ?
C20 C25 1.378(8) . ?
C21 H21 0.9500 . ?
C21 C22 1.395(8) . ?
C22 H22 0.9500 . ?
C22 C23 1.372(8) . ?
C23 H23 0.9500 . ?
C23 C24 1.391(8) . ?
C24 H24 0.9500 . ?
C24 C25 1.385(8) . ?
C25 H25 0.9500 . ?
C27 C28 1.391(8) . ?
C27 C32 1.393(8) . ?
C28 H28 0.9500 . ?
C28 C29 1.383(8) . ?
C29 H29 0.9500 . ?
C29 C30 1.384(9) . ?
C30 H30 0.9500 . ?
C30 C31 1.383(9) . ?
C31 H31 0.9500 . ?
C31 C32 1.382(8) . ?
C32 H32 0.9500 . ?
C33 C34 1.389(8) . ?
C33 C38 1.380(8) . ?
C34 H34 0.9500 . ?
C34 C35 1.389(9) . ?
C35 H35 0.9500 . ?
C35 C36 1.381(10) . ?
C36 H36 0.9500 . ?
C36 C37 1.366(10) . ?
C37 H37 0.9500 . ?
C37 C38 1.406(8) . ?
C38 H38 0.9500 . ?
C39 C40 1.383(9) . ?
C39 C44 1.390(9) . ?
C40 H40 0.9500 . ?
C40 C41 1.402(10) . ?
C41 H41 0.9500 . ?
C41 C42 1.371(11) . ?
C42 H42 0.9500 . ?
C42 C43 1.370(11) . ?
C43 H43 0.9500 . ?
C43 C44 1.392(9) . ?
C44 H44 0.9500 . ?
C45 C46 1.383(8) . ?
C45 C50 1.408(8) . ?
C46 H46 0.9500 . ?
C46 C47 1.386(8) . ?
C47 H47 0.9500 . ?
C47 C48 1.370(9) . ?
C48 H48 0.9500 . ?
C48 C49 1.365(9) . ?
C49 H49 0.9500 . ?
C49 C50 1.395(8) . ?
C50 H50 0.9500 . ?
Na1 O1 2.406(5) . ?
Na1 O2 2.295(5) . ?
Na1 O3 2.353(4) . ?
Na1 O4 2.384(5) . ?
Na1 O5 2.347(5) . ?
Na1 O6 2.372(5) . ?
O1 C51 1.412(7) . ?
O1 C52 1.431(7) . ?
O2 C53 1.414(7) . ?
O2 C54 1.418(7) . ?
O3 C55 1.426(7) . ?
O3 C56 1.418(7) . ?
O4 C57 1.414(7) . ?
O4 C58 1.419(8) . ?
O5 C59 1.431(8) . ?
O5 C60 1.428(8) . ?
O6 C61 1.429(7) . ?
O6 C62 1.421(8) . ?
C51 H51A 0.9800 . ?
C51 H51B 0.9800 . ?
C51 H51C 0.9800 . ?
C52 H52A 0.9900 . ?
C52 H52B 0.9900 . ?
C52 C53 1.497(9) . ?
C53 H53A 0.9900 . ?
C53 H53B 0.9900 . ?
C54 H54A 0.9800 . ?
C54 H54B 0.9800 . ?
C54 H54C 0.9800 . ?
C55 H55A 0.9800 . ?
C55 H55B 0.9800 . ?
C55 H55C 0.9800 . ?
C56 H56A 0.9900 . ?
C56 H56B 0.9900 . ?
C56 C57 1.481(8) . ?
C57 H57A 0.9900 . ?
C57 H57B 0.9900 . ?
C58 H58A 0.9800 . ?
C58 H58B 0.9800 . ?
C58 H58C 0.9800 . ?
C59 H59A 0.9800 . ?
C59 H59B 0.9800 . ?
C59 H59C 0.9800 . ?
C60 H60A 0.9900 . ?
C60 H60B 0.9900 . ?
C60 C61 1.481(10) . ?
C61 H61A 0.9900 . ?
C61 H61B 0.9900 . ?
C62 H62A 0.9800 . ?
C62 H62B 0.9800 . ?
C62 H62C 0.9800 . ?

loop_
_exptl_oxdiff_crystal_face_indexfrac_h
_exptl_oxdiff_crystal_face_indexfrac_k
_exptl_oxdiff_crystal_face_indexfrac_l
_exptl_oxdiff_crystal_face_x
_exptl_oxdiff_crystal_face_y
_exptl_oxdiff_crystal_face_z
-5.0080 -32.9642 -9.9741 0.0695 -0.7687 0.6095
5.0080 32.9642 9.9741 -0.0695 0.7687 -0.6095
-19.9774 0.9477 6.1028 -0.0467 0.3705 0.9290
10.9733 -29.9273 -14.0557 0.0787 -0.9815 -0.1697
-11.9723 28.9262 14.0607 -0.0762 0.9746 0.2272
3.0570 -41.9552 2.9615 0.7797 -0.6118 0.0805
-3.0570 41.9552 -2.9615 -0.7797 0.6118 -0.0805
-6.9098 1.9535 22.0114 0.6851 0.7277 0.0382
6.9098 -1.9535 -22.0114 -0.6851 -0.7277 -0.0382
9.0459 -38.9426 0.9324 0.7367 -0.6760 -0.2171
